data_7005140
loop_
_publ_author_name
'Salazar-Mendoza, Domingo'
'Baudron, St\'ephane A'
'Hosseini, Mir Wais'
'Kyritsakas, Nathalie'
'De Cian, Andr\'e'

_publ_section_title
;
 Arranging up to six ferrocene carboxamides around metal centres.
;
_journal_issue 5
_journal_name_full 'Dalton transactions (Cambridge, England : 2003)'
_journal_page_first 565
_journal_page_last 569
_journal_paper_doi 10.1039/b617112p
_journal_year 2007
_chemical_formula_moiety 'C46 H44 Cu F6 Fe4 N4 O10 S2, 2(C4 H8 O)'
_chemical_formula_sum 'C54 H60 Cu F6 Fe4 N4 O12 S2'
_chemical_formula_weight 1422.12
_chemical_name_systematic
;
?
;
_space_group_IT_number 2
_symmetry_cell_setting triclinic
_symmetry_space_group_name_Hall '-P 1'
_symmetry_space_group_name_H-M 'P -1'
_atom_sites_solution_hydrogens geom
_atom_sites_solution_primary direct
_atom_sites_solution_secondary difmap
_audit_creation_method SHELXL-97
_cell_angle_alpha 110.917(2)
_cell_angle_beta 91.7100(19)
_cell_angle_gamma 90.4170(13)
_cell_formula_units_Z 1
_cell_length_a 10.0110(4)
_cell_length_b 12.2570(4)
_cell_length_c 12.3360(4)
_cell_measurement_reflns_used 5296
_cell_measurement_temperature 173(2)
_cell_measurement_theta_max 30.034
_cell_measurement_theta_min 0.998
_cell_volume 1413.04(9)
_computing_cell_refinement 'Bruker SMART'
_computing_data_collection 'Bruker SMART'
_computing_data_reduction 'Bruker SAINT'
_computing_molecular_graphics 'Bruker SHELXTL'
_computing_publication_material 'Bruker SHELXTL'
_computing_structure_refinement 'SHELXL-97 (Sheldrick, 1997)'
_computing_structure_solution 'SHELXS-97 (Sheldrick, 1990)'
_diffrn_ambient_temperature 173(2)
_diffrn_measured_fraction_theta_full 0.993
_diffrn_measured_fraction_theta_max 0.993
_diffrn_measurement_device_type 'CCD area detector'
_diffrn_measurement_method 'phi and omega scans'
_diffrn_radiation_monochromator graphite
_diffrn_radiation_source 'fine-focus sealed tube'
_diffrn_radiation_type MoK\a
_diffrn_radiation_wavelength 0.71073
_diffrn_reflns_av_R_equivalents 0.0344
_diffrn_reflns_av_sigmaI/netI 0.0886
_diffrn_reflns_limit_h_max 14
_diffrn_reflns_limit_h_min -12
_diffrn_reflns_limit_k_max 17
_diffrn_reflns_limit_k_min -17
_diffrn_reflns_limit_l_max 17
_diffrn_reflns_limit_l_min -17
_diffrn_reflns_number 12436
_diffrn_reflns_theta_full 30.09
_diffrn_reflns_theta_max 30.09
_diffrn_reflns_theta_min 1.77
_exptl_absorpt_coefficient_mu 1.531
_exptl_absorpt_correction_T_max 0.8873
_exptl_absorpt_correction_T_min 0.7493
_exptl_absorpt_correction_type multi-scan
_exptl_absorpt_process_details sadabs
_exptl_crystal_colour red
_exptl_crystal_density_diffrn 1.671
_exptl_crystal_density_meas ?
_exptl_crystal_density_method 'not measured'
_exptl_crystal_description prism
_exptl_crystal_F_000 727
_exptl_crystal_size_max 0.20
_exptl_crystal_size_mid 0.08
_exptl_crystal_size_min 0.08
_refine_diff_density_max 0.692
_refine_diff_density_min -0.517
_refine_diff_density_rms 0.086
_refine_ls_extinction_method none
_refine_ls_goodness_of_fit_ref 1.032
_refine_ls_hydrogen_treatment riding
_refine_ls_matrix_type full
_refine_ls_number_parameters 376
_refine_ls_number_reflns 8257
_refine_ls_number_restraints 0
_refine_ls_restrained_S_all 1.032
_refine_ls_R_factor_all 0.0900
_refine_ls_R_factor_gt 0.0473
_refine_ls_shift/su_max 0.000
_refine_ls_shift/su_mean 0.000
_refine_ls_structure_factor_coef Fsqd
_refine_ls_weighting_details 'calc w=1/[\s^2^(Fo^2^)+(0.0134P)^2^+0.4129P] where P=(Fo^2^+2Fc^2^)/3'
_refine_ls_weighting_scheme calc
_refine_ls_wR_factor_gt 0.0781
_refine_ls_wR_factor_ref 0.0889
_reflns_number_gt 5609
_reflns_number_total 8257
_reflns_threshold_expression >2sigma(I)
_cod_data_source_file b617112p.txt
_cod_data_source_block e314
_cod_depositor_comments
;
The following automatic conversions were performed:
'_symmetry_cell_setting' value 'Triclinic' changed to 'triclinic'
according to '/home/saulius/struct/CIF-dictionaries/cif_core.dic'
dictionary named 'cif_core.dic' version 2.4.1 from 2010-06-29.

Automatic conversion script
Id: cif_fix_enum 1527 2010-12-29 10:47:43Z saulius 

The following automatic conversions were performed:

'_exptl_crystal_density_meas' value 'none' was changed to '?' - the
value is perceived as not measured.

Automatic conversion script
Id: cif_fix_values 3008 2015-01-20 13:52:24Z robertas 
;
_cod_original_sg_symbol_H-M P-1
_cod_database_code 7005140

loop_
_symmetry_equiv_pos_as_xyz
'x, y, z'
'-x, -y, -z'

loop_
_atom_site_label
_atom_site_type_symbol
_atom_site_fract_x
_atom_site_fract_y
_atom_site_fract_z
_atom_site_U_iso_or_equiv
_atom_site_adp_type
_atom_site_occupancy
_atom_site_symmetry_multiplicity
_atom_site_calc_flag
_atom_site_refinement_flags
_atom_site_disorder_assembly
_atom_site_disorder_group
Cu1 Cu 1.0000 0.0000 0.0000 0.02187(10) Uani 1 2 d S . .
Fe1 Fe 1.29408(4) 0.37802(3) 0.32260(3) 0.02134(9) Uani 1 1 d . . .
C1 C 1.1148(3) 0.2946(2) 0.29763(18) 0.0236(5) Uani 1 1 d . . .
C2 C 1.2061(3) 0.2420(2) 0.35393(19) 0.0257(6) Uani 1 1 d . . .
H2 H 1.2348 0.1589 0.3237 0.031 Uiso 1 1 calc R . .
C3 C 1.2496(3) 0.3294(2) 0.46092(19) 0.0288(6) Uani 1 1 d . . .
H3 H 1.3155 0.3187 0.5187 0.035 Uiso 1 1 calc R . .
C4 C 1.1848(3) 0.4349(2) 0.47027(19) 0.0303(6) Uani 1 1 d . . .
H4 H 1.1983 0.5113 0.5358 0.036 Uiso 1 1 calc R . .
C5 C 1.1007(3) 0.4152(2) 0.36991(19) 0.0260(6) Uani 1 1 d . . .
H5 H 1.0427 0.4737 0.3530 0.031 Uiso 1 1 calc R . .
C6 C 1.0499(3) 0.2328(2) 0.18276(19) 0.0242(5) Uani 1 1 d . . .
O1 O 1.08599(19) 0.13076(14) 0.12626(13) 0.0306(4) Uani 1 1 d . . .
N1 N 0.9555(2) 0.28462(18) 0.14422(17) 0.0375(6) Uani 1 1 d . . .
H1A H 0.9149 0.2478 0.0765 0.045 Uiso 1 1 calc R . .
H1B H 0.9327 0.3562 0.1861 0.045 Uiso 1 1 calc R . .
C7 C 1.4585(3) 0.3143(2) 0.2283(2) 0.0340(7) Uani 1 1 d . . .
H7 H 1.4921 0.2329 0.2066 0.041 Uiso 1 1 calc R . .
C8 C 1.3658(3) 0.3536(2) 0.1627(2) 0.0361(7) Uani 1 1 d . . .
H8 H 1.3223 0.3050 0.0864 0.043 Uiso 1 1 calc R . .
C9 C 1.3442(3) 0.4740(2) 0.2240(2) 0.0368(7) Uani 1 1 d . . .
H9 H 1.2831 0.5251 0.1986 0.044 Uiso 1 1 calc R . .
C10 C 1.4244(3) 0.5087(2) 0.3278(2) 0.0354(7) Uani 1 1 d . . .
H10 H 1.4294 0.5888 0.3886 0.042 Uiso 1 1 calc R . .
C11 C 1.4958(3) 0.4104(2) 0.3309(2) 0.0332(6) Uani 1 1 d . . .
H11 H 1.5601 0.4087 0.3939 0.040 Uiso 1 1 calc R . .
Fe2 Fe 0.75806(4) 0.06682(3) 0.41315(3) 0.02153(9) Uani 1 1 d . . .
C12 C 0.7773(3) -0.0660(2) 0.25958(18) 0.0227(5) Uani 1 1 d . . .
C13 C 0.6567(3) -0.0804(2) 0.31331(19) 0.0258(6) Uani 1 1 d . . .
H13 H 0.5635 -0.0855 0.2801 0.031 Uiso 1 1 calc R . .
C14 C 0.6960(3) -0.0888(2) 0.4220(2) 0.0302(6) Uani 1 1 d . . .
H14 H 0.6340 -0.0985 0.4802 0.036 Uiso 1 1 calc R . .
C15 C 0.8369(3) -0.0787(2) 0.4352(2) 0.0291(6) Uani 1 1 d . . .
H15 H 0.8909 -0.0793 0.5045 0.035 Uiso 1 1 calc R . .
C16 C 0.8885(3) -0.06420(19) 0.33554(19) 0.0248(5) Uani 1 1 d . . .
H16 H 0.9848 -0.0542 0.3211 0.030 Uiso 1 1 calc R . .
C17 C 0.7924(3) -0.04685(19) 0.14847(19) 0.0237(5) Uani 1 1 d . . .
O2 O 0.90920(18) -0.03630(15) 0.11950(13) 0.0315(4) Uani 1 1 d . . .
N2 N 0.6855(2) -0.04313(18) 0.08539(16) 0.0325(5) Uani 1 1 d . . .
H2A H 0.6940 -0.0328 0.0189 0.039 Uiso 1 1 calc R . .
H2B H 0.6055 -0.0510 0.1096 0.039 Uiso 1 1 calc R . .
C18 C 0.6295(3) 0.1989(2) 0.4306(2) 0.0356(7) Uani 1 1 d . . .
H18 H 0.5382 0.1913 0.3932 0.043 Uiso 1 1 calc R . .
C19 C 0.6614(3) 0.1911(2) 0.5404(2) 0.0343(7) Uani 1 1 d . . .
H19 H 0.5963 0.1766 0.5939 0.041 Uiso 1 1 calc R . .
C20 C 0.8009(3) 0.2074(2) 0.5610(2) 0.0339(7) Uani 1 1 d . . .
H20 H 0.8517 0.2054 0.6313 0.041 Uiso 1 1 calc R . .
C21 C 0.8573(3) 0.2260(2) 0.4642(2) 0.0334(6) Uani 1 1 d . . .
H21 H 0.9541 0.2394 0.4542 0.040 Uiso 1 1 calc R . .
C22 C 0.7506(3) 0.2195(2) 0.3834(2) 0.0357(7) Uani 1 1 d . . .
H22 H 0.7593 0.2281 0.3063 0.043 Uiso 1 1 calc R . .
C24 C 0.7294(3) 0.5574(3) 0.2067(2) 0.0528(9) Uani 1 1 d . . .
H24A H 0.6978 0.6158 0.2796 0.063 Uiso 1 1 calc R . .
H24B H 0.6686 0.4882 0.1833 0.063 Uiso 1 1 calc R . .
C25 C 0.7325(4) 0.6084(3) 0.1127(3) 0.0531(9) Uani 1 1 d . . .
H25A H 0.6831 0.6825 0.1357 0.064 Uiso 1 1 calc R . .
H25B H 0.6912 0.5533 0.0396 0.064 Uiso 1 1 calc R . .
C26 C 0.8781(4) 0.6299(3) 0.0971(3) 0.0647(11) Uani 1 1 d . . .
H26A H 0.8945 0.7110 0.1010 0.078 Uiso 1 1 calc R . .
H26B H 0.9093 0.5748 0.0223 0.078 Uiso 1 1 calc R . .
C27 C 0.9465(4) 0.6079(3) 0.2012(4) 0.0702(11) Uani 1 1 d . . .
H27A H 1.0376 0.5776 0.1818 0.084 Uiso 1 1 calc R . .
H27B H 0.9531 0.6810 0.2700 0.084 Uiso 1 1 calc R . .
O6 O 0.8646(2) 0.52461(17) 0.22300(17) 0.0512(6) Uani 1 1 d . . .
S1 S 0.72193(7) 0.09877(5) -0.13919(5) 0.02317(14) Uani 1 1 d . . .
O3 O 0.81486(19) 0.10777(14) -0.04411(13) 0.0313(4) Uani 1 1 d . . .
O4 O 0.7775(2) 0.07083(15) -0.25069(14) 0.0407(5) Uani 1 1 d . . .
O5 O 0.6000(2) 0.03702(16) -0.13598(17) 0.0416(5) Uani 1 1 d . . .
C23 C 0.6718(3) 0.2505(2) -0.1007(2) 0.0322(6) Uani 1 1 d . . .
F2 F 0.77752(19) 0.31908(14) -0.09274(16) 0.0592(5) Uani 1 1 d . . .
F1 F 0.6138(2) 0.28859(15) -0.00063(15) 0.0708(6) Uani 1 1 d . . .
F3 F 0.58811(19) 0.26469(14) -0.17966(14) 0.0518(5) Uani 1 1 d . . .

loop_
_atom_site_aniso_label
_atom_site_aniso_U_11
_atom_site_aniso_U_22
_atom_site_aniso_U_33
_atom_site_aniso_U_23
_atom_site_aniso_U_13
_atom_site_aniso_U_12
Cu1 0.0203(3) 0.0261(2) 0.01744(19) 0.00568(16) 0.00003(16) -0.00363(18)
Fe1 0.0218(2) 0.02193(18) 0.02081(17) 0.00841(13) 0.00012(14) -0.00139(15)
C1 0.0245(15) 0.0257(13) 0.0209(11) 0.0088(10) 0.0000(10) -0.0065(11)
C2 0.0304(16) 0.0261(13) 0.0233(12) 0.0120(10) 0.0007(11) -0.0051(11)
C3 0.0313(17) 0.0370(15) 0.0204(12) 0.0134(11) -0.0010(11) -0.0071(12)
C4 0.0296(17) 0.0366(15) 0.0197(12) 0.0039(10) 0.0020(11) -0.0049(12)
C5 0.0210(15) 0.0285(13) 0.0252(12) 0.0052(10) 0.0040(10) -0.0005(11)
C6 0.0203(15) 0.0276(13) 0.0252(12) 0.0101(10) -0.0006(10) -0.0074(11)
O1 0.0318(12) 0.0289(10) 0.0250(9) 0.0027(7) -0.0065(8) -0.0034(8)
N1 0.0402(16) 0.0335(12) 0.0319(12) 0.0047(10) -0.0163(11) -0.0009(11)
C7 0.0334(18) 0.0359(15) 0.0350(14) 0.0144(12) 0.0125(13) 0.0061(13)
C8 0.0366(19) 0.0502(17) 0.0257(13) 0.0184(12) 0.0061(12) -0.0048(14)
C9 0.0319(18) 0.0464(17) 0.0467(16) 0.0342(14) 0.0044(13) -0.0002(14)
C10 0.0323(18) 0.0279(14) 0.0479(16) 0.0155(12) 0.0070(13) -0.0051(12)
C11 0.0218(16) 0.0413(16) 0.0418(15) 0.0215(13) -0.0009(12) -0.0034(12)
Fe2 0.0211(2) 0.02481(18) 0.02100(17) 0.01106(14) 0.00101(14) -0.00064(15)
C12 0.0225(15) 0.0258(12) 0.0205(11) 0.0092(9) -0.0006(10) -0.0014(10)
C13 0.0215(15) 0.0311(13) 0.0262(12) 0.0123(10) -0.0040(10) -0.0082(11)
C14 0.0358(18) 0.0302(14) 0.0298(13) 0.0171(11) 0.0031(12) -0.0067(12)
C15 0.0362(18) 0.0285(14) 0.0266(13) 0.0153(11) -0.0050(11) 0.0009(12)
C16 0.0235(15) 0.0260(13) 0.0260(12) 0.0108(10) -0.0005(10) 0.0028(11)
C17 0.0261(16) 0.0231(12) 0.0198(11) 0.0055(9) 0.0002(10) -0.0033(11)
O2 0.0219(11) 0.0508(11) 0.0270(9) 0.0204(8) 0.0027(8) -0.0015(9)
N2 0.0236(13) 0.0532(14) 0.0272(11) 0.0228(10) -0.0027(9) -0.0057(11)
C18 0.0288(18) 0.0359(15) 0.0431(16) 0.0150(12) 0.0048(13) 0.0113(13)
C19 0.0375(19) 0.0344(15) 0.0313(14) 0.0113(11) 0.0106(13) 0.0043(13)
C20 0.045(2) 0.0273(14) 0.0269(13) 0.0065(11) 0.0009(12) -0.0034(13)
C21 0.0327(18) 0.0243(13) 0.0444(15) 0.0135(11) 0.0049(13) -0.0047(12)
C22 0.048(2) 0.0270(14) 0.0376(15) 0.0169(12) 0.0085(14) 0.0088(13)
C24 0.043(2) 0.076(2) 0.0375(16) 0.0172(16) 0.0056(15) 0.0043(18)
C25 0.066(3) 0.0411(18) 0.0484(18) 0.0112(14) -0.0041(17) 0.0122(17)
C26 0.069(3) 0.047(2) 0.085(3) 0.0300(19) 0.034(2) 0.0171(19)
C27 0.040(2) 0.046(2) 0.119(3) 0.024(2) -0.005(2) -0.0065(18)
O6 0.0588(17) 0.0429(12) 0.0543(13) 0.0208(10) -0.0063(11) 0.0043(12)
S1 0.0206(4) 0.0269(3) 0.0234(3) 0.0108(2) -0.0013(2) 0.0001(3)
O3 0.0299(12) 0.0329(10) 0.0297(9) 0.0101(7) -0.0090(8) 0.0041(8)
O4 0.0544(15) 0.0443(11) 0.0254(9) 0.0141(8) 0.0105(9) 0.0109(10)
O5 0.0243(12) 0.0423(11) 0.0662(13) 0.0297(10) -0.0059(10) -0.0101(9)
C23 0.0319(18) 0.0335(15) 0.0322(14) 0.0128(12) 0.0006(12) 0.0029(13)
F2 0.0457(13) 0.0340(9) 0.0974(14) 0.0245(9) -0.0135(11) -0.0122(9)
F1 0.1047(19) 0.0596(12) 0.0515(11) 0.0203(9) 0.0404(11) 0.0424(12)
F3 0.0534(13) 0.0430(10) 0.0622(11) 0.0244(8) -0.0226(9) 0.0072(9)

loop_
_atom_type_symbol
_atom_type_description
_atom_type_scat_dispersion_real
_atom_type_scat_dispersion_imag
_atom_type_scat_source
C C 0.0033 0.0016 'International Tables Vol C Tables 4.2.6.8 and 6.1.1.4'
H H 0.0000 0.0000 'International Tables Vol C Tables 4.2.6.8 and 6.1.1.4'
S S 0.1246 0.1234 'International Tables Vol C Tables 4.2.6.8 and 6.1.1.4'
F F 0.0171 0.0103 'International Tables Vol C Tables 4.2.6.8 and 6.1.1.4'
O O 0.0106 0.0060 'International Tables Vol C Tables 4.2.6.8 and 6.1.1.4'
N N 0.0061 0.0033 'International Tables Vol C Tables 4.2.6.8 and 6.1.1.4'
Cu Cu 0.3201 1.2651 'International Tables Vol C Tables 4.2.6.8 and 6.1.1.4'
Fe Fe 0.3463 0.8444 'International Tables Vol C Tables 4.2.6.8 and 6.1.1.4'

loop_
_geom_angle_atom_site_label_1
_geom_angle_atom_site_label_2
_geom_angle_atom_site_label_3
_geom_angle
_geom_angle_site_symmetry_1
_geom_angle_site_symmetry_3
_geom_angle_publ_flag
O2 Cu1 O2 180.00(10) . 2_755 ?
O2 Cu1 O1 86.65(7) . . ?
O2 Cu1 O1 93.35(7) 2_755 . ?
O2 Cu1 O1 93.35(7) . 2_755 ?
O2 Cu1 O1 86.65(7) 2_755 2_755 ?
O1 Cu1 O1 179.998(2) . 2_755 ?
O2 Cu1 O3 95.07(7) . . ?
O2 Cu1 O3 84.93(7) 2_755 . ?
O1 Cu1 O3 97.62(6) . . ?
O1 Cu1 O3 82.38(6) 2_755 . ?
C1 Fe1 C7 124.85(10) . . ?
C1 Fe1 C2 41.04(10) . . ?
C7 Fe1 C2 106.98(10) . . ?
C1 Fe1 C10 155.65(11) . . ?
C7 Fe1 C10 68.36(11) . . ?
C2 Fe1 C10 162.22(11) . . ?
C1 Fe1 C8 107.31(10) . . ?
C7 Fe1 C8 40.46(11) . . ?
C2 Fe1 C8 120.02(10) . . ?
C10 Fe1 C8 68.35(11) . . ?
C1 Fe1 C9 120.37(11) . . ?
C7 Fe1 C9 68.33(11) . . ?
C2 Fe1 C9 155.31(11) . . ?
C10 Fe1 C9 40.68(11) . . ?
C8 Fe1 C9 40.68(10) . . ?
C1 Fe1 C5 41.44(9) . . ?
C7 Fe1 C5 162.63(10) . . ?
C2 Fe1 C5 69.36(10) . . ?
C10 Fe1 C5 120.25(10) . . ?
C8 Fe1 C5 125.54(11) . . ?
C9 Fe1 C5 107.50(11) . . ?
C1 Fe1 C11 162.22(10) . . ?
C7 Fe1 C11 40.83(10) . . ?
C2 Fe1 C11 124.86(10) . . ?
C10 Fe1 C11 40.54(10) . . ?
C8 Fe1 C11 68.39(11) . . ?
C9 Fe1 C11 68.41(11) . . ?
C5 Fe1 C11 155.03(10) . . ?
C1 Fe1 C4 68.51(10) . . ?
C7 Fe1 C4 155.37(11) . . ?
C2 Fe1 C4 68.38(10) . . ?
C10 Fe1 C4 108.26(11) . . ?
C8 Fe1 C4 163.04(11) . . ?
C9 Fe1 C4 126.03(11) . . ?
C5 Fe1 C4 40.56(10) . . ?
C11 Fe1 C4 120.61(11) . . ?
C1 Fe1 C3 68.59(10) . . ?
C7 Fe1 C3 120.34(11) . . ?
C2 Fe1 C3 40.67(9) . . ?
C10 Fe1 C3 125.59(11) . . ?
C8 Fe1 C3 155.06(11) . . ?
C9 Fe1 C3 162.83(11) . . ?
C5 Fe1 C3 68.66(10) . . ?
C11 Fe1 C3 107.59(11) . . ?
C4 Fe1 C3 40.40(10) . . ?
C2 C1 C5 108.7(2) . . ?
C2 C1 C6 124.0(2) . . ?
C5 C1 C6 127.3(2) . . ?
C2 C1 Fe1 70.27(14) . . ?
C5 C1 Fe1 70.30(14) . . ?
C6 C1 Fe1 124.36(16) . . ?
C1 C2 C3 107.6(2) . . ?
C1 C2 Fe1 68.69(13) . . ?
C3 C2 Fe1 70.32(13) . . ?
C1 C2 H2 126.2 . . ?
C3 C2 H2 126.2 . . ?
Fe1 C2 H2 126.2 . . ?
C4 C3 C2 108.0(2) . . ?
C4 C3 Fe1 69.73(13) . . ?
C2 C3 Fe1 69.01(12) . . ?
C4 C3 H3 126.0 . . ?
C2 C3 H3 126.0 . . ?
Fe1 C3 H3 126.0 . . ?
C3 C4 C5 109.0(2) . . ?
C3 C4 Fe1 69.87(13) . . ?
C5 C4 Fe1 69.38(13) . . ?
C3 C4 H4 125.5 . . ?
C5 C4 H4 125.5 . . ?
Fe1 C4 H4 125.5 . . ?
C4 C5 C1 106.6(2) . . ?
C4 C5 Fe1 70.06(15) . . ?
C1 C5 Fe1 68.26(14) . . ?
C4 C5 H5 126.7 . . ?
C1 C5 H5 126.7 . . ?
Fe1 C5 H5 126.7 . . ?
O1 C6 N1 122.4(2) . . ?
O1 C6 C1 118.2(2) . . ?
N1 C6 C1 119.4(2) . . ?
C6 O1 Cu1 132.90(17) . . ?
C6 N1 H1A 120.0 . . ?
C6 N1 H1B 120.0 . . ?
H1A N1 H1B 120.0 . . ?
C8 C7 C11 108.2(2) . . ?
C8 C7 Fe1 69.85(15) . . ?
C11 C7 Fe1 69.93(15) . . ?
C8 C7 H7 125.9 . . ?
C11 C7 H7 125.9 . . ?
Fe1 C7 H7 125.9 . . ?
C7 C8 C9 108.1(2) . . ?
C7 C8 Fe1 69.69(14) . . ?
C9 C8 Fe1 69.66(14) . . ?
C7 C8 H8 125.9 . . ?
C9 C8 H8 125.9 . . ?
Fe1 C8 H8 125.9 . . ?
C8 C9 C10 107.8(2) . . ?
C8 C9 Fe1 69.66(13) . . ?
C10 C9 Fe1 69.66(14) . . ?
C8 C9 H9 126.1 . . ?
C10 C9 H9 126.1 . . ?
Fe1 C9 H9 126.1 . . ?
C11 C10 C9 108.3(2) . . ?
C11 C10 Fe1 70.00(15) . . ?
C9 C10 Fe1 69.66(15) . . ?
C11 C10 H10 125.8 . . ?
C9 C10 H10 125.8 . . ?
Fe1 C10 H10 125.8 . . ?
C10 C11 C7 107.5(2) . . ?
C10 C11 Fe1 69.46(16) . . ?
C7 C11 Fe1 69.24(16) . . ?
C10 C11 H11 126.3 . . ?
C7 C11 H11 126.3 . . ?
Fe1 C11 H11 126.3 . . ?
C12 Fe2 C13 41.43(9) . . ?
C12 Fe2 C18 121.74(10) . . ?
C13 Fe2 C18 105.16(11) . . ?
C12 Fe2 C19 156.61(11) . . ?
C13 Fe2 C19 119.19(11) . . ?
C18 Fe2 C19 40.90(10) . . ?
C12 Fe2 C22 108.68(10) . . ?
C13 Fe2 C22 123.29(11) . . ?
C18 Fe2 C22 40.89(11) . . ?
C19 Fe2 C22 68.63(10) . . ?
C12 Fe2 C14 68.58(9) . . ?
C13 Fe2 C14 40.98(9) . . ?
C18 Fe2 C14 121.77(12) . . ?
C19 Fe2 C14 105.34(10) . . ?
C22 Fe2 C14 159.32(12) . . ?
C12 Fe2 C20 161.96(11) . . ?
C13 Fe2 C20 155.37(10) . . ?
C18 Fe2 C20 68.50(12) . . ?
C19 Fe2 C20 40.54(11) . . ?
C22 Fe2 C20 68.35(11) . . ?
C14 Fe2 C20 120.71(10) . . ?
C12 Fe2 C16 41.01(9) . . ?
C13 Fe2 C16 69.54(10) . . ?
C18 Fe2 C16 158.88(9) . . ?
C19 Fe2 C16 159.67(10) . . ?
C22 Fe2 C16 123.94(10) . . ?
C14 Fe2 C16 68.35(10) . . ?
C20 Fe2 C16 124.73(11) . . ?
C12 Fe2 C15 68.19(9) . . ?
C13 Fe2 C15 68.80(10) . . ?
C18 Fe2 C15 158.50(11) . . ?
C19 Fe2 C15 122.63(10) . . ?
C22 Fe2 C15 159.38(12) . . ?
C14 Fe2 C15 40.37(10) . . ?
C20 Fe2 C15 107.94(10) . . ?
C16 Fe2 C15 40.29(9) . . ?
C12 Fe2 C21 125.62(10) . . ?
C13 Fe2 C21 161.21(9) . . ?
C18 Fe2 C21 68.59(12) . . ?
C19 Fe2 C21 68.44(11) . . ?
C22 Fe2 C21 40.61(11) . . ?
C14 Fe2 C21 157.41(10) . . ?
C20 Fe2 C21 40.62(10) . . ?
C16 Fe2 C21 109.55(11) . . ?
C15 Fe2 C21 123.42(11) . . ?
C16 C12 C13 108.77(19) . . ?
C16 C12 C17 122.6(2) . . ?
C13 C12 C17 128.5(2) . . ?
C16 C12 Fe2 70.48(13) . . ?
C13 C12 Fe2 69.41(13) . . ?
C17 C12 Fe2 122.73(16) . . ?
C14 C13 C12 106.6(2) . . ?
C14 C13 Fe2 70.05(14) . . ?
C12 C13 Fe2 69.16(13) . . ?
C14 C13 H13 126.7 . . ?
C12 C13 H13 126.7 . . ?
Fe2 C13 H13 126.7 . . ?
C15 C14 C13 108.7(2) . . ?
C15 C14 Fe2 70.38(14) . . ?
C13 C14 Fe2 68.98(13) . . ?
C15 C14 H14 125.6 . . ?
C13 C14 H14 125.6 . . ?
Fe2 C14 H14 125.6 . . ?
C14 C15 C16 108.7(2) . . ?
C14 C15 Fe2 69.25(14) . . ?
C16 C15 Fe2 69.61(13) . . ?
C14 C15 H15 125.6 . . ?
C16 C15 H15 125.6 . . ?
Fe2 C15 H15 125.6 . . ?
C15 C16 C12 107.2(2) . . ?
C15 C16 Fe2 70.09(14) . . ?
C12 C16 Fe2 68.51(13) . . ?
C15 C16 H16 126.4 . . ?
C12 C16 H16 126.4 . . ?
Fe2 C16 H16 126.4 . . ?
O2 C17 N2 123.5(2) . . ?
O2 C17 C12 116.8(2) . . ?
N2 C17 C12 119.7(2) . . ?
C17 O2 Cu1 139.05(17) . . ?
C17 N2 H2A 120.0 . . ?
C17 N2 H2B 120.0 . . ?
H2A N2 H2B 120.0 . . ?
C19 C18 C22 107.7(3) . . ?
C19 C18 Fe2 69.58(15) . . ?
C22 C18 Fe2 69.66(15) . . ?
C19 C18 H18 126.2 . . ?
C22 C18 H18 126.2 . . ?
Fe2 C18 H18 126.2 . . ?
C20 C19 C18 108.2(2) . . ?
C20 C19 Fe2 70.20(15) . . ?
C18 C19 Fe2 69.52(14) . . ?
C20 C19 H19 125.9 . . ?
C18 C19 H19 125.9 . . ?
Fe2 C19 H19 125.9 . . ?
C19 C20 C21 108.4(2) . . ?
C19 C20 Fe2 69.26(15) . . ?
C21 C20 Fe2 70.34(14) . . ?
C19 C20 H20 125.8 . . ?
C21 C20 H20 125.8 . . ?
Fe2 C20 H20 125.8 . . ?
C22 C21 C20 107.2(3) . . ?
C22 C21 Fe2 68.65(15) . . ?
C20 C21 Fe2 69.04(14) . . ?
C22 C21 H21 126.4 . . ?
C20 C21 H21 126.4 . . ?
Fe2 C21 H21 126.4 . . ?
C18 C22 C21 108.5(2) . . ?
C18 C22 Fe2 69.46(14) . . ?
C21 C22 Fe2 70.74(14) . . ?
C18 C22 H22 125.7 . . ?
C21 C22 H22 125.7 . . ?
Fe2 C22 H22 125.7 . . ?
O6 C24 C25 106.4(3) . . ?
O6 C24 H24A 110.4 . . ?
C25 C24 H24A 110.4 . . ?
O6 C24 H24B 110.4 . . ?
C25 C24 H24B 110.4 . . ?
H24A C24 H24B 108.6 . . ?
C24 C25 C26 106.1(3) . . ?
C24 C25 H25A 110.5 . . ?
C26 C25 H25A 110.5 . . ?
C24 C25 H25B 110.5 . . ?
C26 C25 H25B 110.5 . . ?
H25A C25 H25B 108.7 . . ?
C25 C26 C27 102.2(3) . . ?
C25 C26 H26A 111.3 . . ?
C27 C26 H26A 111.3 . . ?
C25 C26 H26B 111.3 . . ?
C27 C26 H26B 111.3 . . ?
H26A C26 H26B 109.2 . . ?
O6 C27 C26 105.5(3) . . ?
O6 C27 H27A 110.6 . . ?
C26 C27 H27A 110.6 . . ?
O6 C27 H27B 110.6 . . ?
C26 C27 H27B 110.6 . . ?
H27A C27 H27B 108.8 . . ?
C27 O6 C24 105.2(2) . . ?
O4 S1 O5 115.74(12) . . ?
O4 S1 O3 116.37(12) . . ?
O5 S1 O3 112.85(11) . . ?
O4 S1 C23 104.15(11) . . ?
O5 S1 C23 104.12(12) . . ?
O3 S1 C23 101.13(11) . . ?
S1 O3 Cu1 139.21(10) . . ?
F1 C23 F3 107.9(2) . . ?
F1 C23 F2 107.6(2) . . ?
F3 C23 F2 106.9(2) . . ?
F1 C23 S1 111.74(17) . . ?
F3 C23 S1 112.06(18) . . ?
F2 C23 S1 110.45(19) . . ?

loop_
_geom_bond_atom_site_label_1
_geom_bond_atom_site_label_2
_geom_bond_distance
_geom_bond_site_symmetry_2
_geom_bond_publ_flag
Cu1 O2 1.9339(15) . ?
Cu1 O2 1.9339(15) 2_755 ?
Cu1 O1 1.9630(16) . ?
Cu1 O1 1.9630(16) 2_755 ?
Cu1 O3 2.4423(17) . ?
Fe1 C1 2.019(2) . ?
Fe1 C7 2.039(3) . ?
Fe1 C2 2.040(2) . ?
Fe1 C10 2.041(3) . ?
Fe1 C8 2.041(2) . ?
Fe1 C9 2.041(2) . ?
Fe1 C5 2.046(3) . ?
Fe1 C11 2.048(3) . ?
Fe1 C4 2.056(2) . ?
Fe1 C3 2.057(2) . ?
C1 C2 1.423(3) . ?
C1 C5 1.439(3) . ?
C1 C6 1.475(3) . ?
C2 C3 1.424(3) . ?
C2 H2 1.0000 . ?
C3 C4 1.420(4) . ?
C3 H3 1.0000 . ?
C4 C5 1.422(3) . ?
C4 H4 1.0000 . ?
C5 H5 1.0000 . ?
C6 O1 1.257(3) . ?
C6 N1 1.311(3) . ?
N1 H1A 0.8800 . ?
N1 H1B 0.8800 . ?
C7 C8 1.410(4) . ?
C7 C11 1.426(4) . ?
C7 H7 1.0000 . ?
C8 C9 1.418(4) . ?
C8 H8 1.0000 . ?
C9 C10 1.419(4) . ?
C9 H9 1.0000 . ?
C10 C11 1.417(4) . ?
C10 H10 1.0000 . ?
C11 H11 1.0000 . ?
Fe2 C12 2.025(2) . ?
Fe2 C13 2.028(2) . ?
Fe2 C18 2.031(3) . ?
Fe2 C19 2.032(2) . ?
Fe2 C22 2.034(2) . ?
Fe2 C14 2.043(2) . ?
Fe2 C20 2.044(2) . ?
Fe2 C16 2.051(2) . ?
Fe2 C15 2.058(2) . ?
Fe2 C21 2.061(3) . ?
C12 C16 1.428(3) . ?
C12 C13 1.434(3) . ?
C12 C17 1.483(3) . ?
C13 C14 1.425(3) . ?
C13 H13 1.0000 . ?
C14 C15 1.415(4) . ?
C14 H14 1.0000 . ?
C15 C16 1.415(3) . ?
C15 H15 1.0000 . ?
C16 H16 1.0000 . ?
C17 O2 1.252(3) . ?
C17 N2 1.315(3) . ?
N2 H2A 0.8800 . ?
N2 H2B 0.8800 . ?
C18 C19 1.419(3) . ?
C18 C22 1.420(4) . ?
C18 H18 1.0000 . ?
C19 C20 1.412(4) . ?
C19 H19 1.0000 . ?
C20 C21 1.425(3) . ?
C20 H20 1.0000 . ?
C21 C22 1.421(4) . ?
C21 H21 1.0000 . ?
C22 H22 1.0000 . ?
C24 O6 1.443(4) . ?
C24 C25 1.502(4) . ?
C24 H24A 0.9900 . ?
C24 H24B 0.9900 . ?
C25 C26 1.509(5) . ?
C25 H25A 0.9900 . ?
C25 H25B 0.9900 . ?
C26 C27 1.545(5) . ?
C26 H26A 0.9900 . ?
C26 H26B 0.9900 . ?
C27 O6 1.409(4) . ?
C27 H27A 0.9900 . ?
C27 H27B 0.9900 . ?
S1 O4 1.4248(17) . ?
S1 O5 1.4409(19) . ?
S1 O3 1.4473(17) . ?
S1 C23 1.825(3) . ?
C23 F1 1.309(3) . ?
C23 F3 1.325(3) . ?
C23 F2 1.327(3) . ?
